data_9012089
loop_
_publ_author_name
'Sabelli, C.'

_publ_section_title
;Uklonskovite, NaMg(SO4)F*2H2O: new mineralogical data and structure
 refinement Locality: Cetine mine, Tuscany, Italy
;
_journal_name_full 'Bulletin de Mineralogie'
_journal_page_first 133
_journal_page_last 138
_journal_volume 108
_journal_year 1985
_chemical_compound_source 'Cetine mine, Tuscany, Italy'
_chemical_formula_sum 'F H4 Mg Na O6 S'
_chemical_name_mineral Uklonskovite
_space_group_IT_number 11
_symmetry_space_group_name_Hall '-P 2yb'
_symmetry_space_group_name_H-M 'P 1 21/m 1'
_cell_angle_alpha 90
_cell_angle_beta 113.23
_cell_angle_gamma 90
_cell_length_a 7.202
_cell_length_b 7.214
_cell_length_c 5.734
_cell_formula_units_Z 2
_cell_volume 273.759
_database_code_amcsd 0012084
_exptl_crystal_density_diffrn 2.407
_cod_original_formula_sum 'Na Mg S O6 F H4'
_cod_database_code 9012089

loop_
_space_group_symop_operation_xyz
x,y,z
x,1/2-y,z
-x,1/2+y,-z
-x,-y,-z

loop_
_atom_site_aniso_label
_atom_site_aniso_U_11
_atom_site_aniso_U_22
_atom_site_aniso_U_33
_atom_site_aniso_U_12
_atom_site_aniso_U_13
_atom_site_aniso_U_23
Na 0.02285 0.03137 0.02152 0.00000 0.01413 0.00000
Mg 0.01132 0.00844 0.01111 -0.00024 0.00565 0.00019
S 0.00932 0.00923 0.01027 0.00000 0.00583 0.00000
O1 0.01953 0.01476 0.02110 -0.00750 0.01378 -0.00481
O2 0.01487 0.01186 0.01800 0.00000 0.01148 0.00000
O3 0.01531 0.03137 0.01210 0.00000 0.00106 0.00000
F1 0.01642 0.00817 0.01646 0.00000 0.00848 0.00000
O4w 0.01287 0.01424 0.01491 0.00121 0.00477 -0.00250

loop_
_atom_site_label
_atom_site_fract_x
_atom_site_fract_y
_atom_site_fract_z
_atom_site_U_iso_or_equiv
Na 0.19600 0.25000 0.63210 0.02356
Mg 0.00000 0.00000 0.00000 0.00988
S 0.30690 0.75000 0.85350 0.00899
O1 0.17630 0.58390 0.80130 0.01672
O2 0.40670 0.75000 0.66920 0.01343
O3 0.45720 0.75000 0.11210 0.02102
F1 0.02070 0.25000 0.88520 0.01305
O4w 0.25760 0.45660 0.32910 0.01418
H1 0.34600 0.41800 0.29500 0.04433
H2 0.29600 0.54500 0.40800 0.04433

loop_
_cod_related_entry_id
_cod_related_entry_database
_cod_related_entry_code
1 AMCSD 0012084
